data_1543857
loop_
_publ_author_name
'Harriman, Katie L. M.'
'Le Roy, Jennifer J.'
'Ungur, Liviu'
'Holmberg, Rebecca J.'
'Korobkov, Ilia'
'Murugesu, Muralee'

_publ_section_title
;
 Cycloheptatrienyl trianion: an elusive bridge in the search of exchange
 coupled dinuclear organolanthanide single-molecule magnets.
;
_journal_issue 1
_journal_name_full 'Chemical science'
_journal_page_first 231
_journal_page_last 240
_journal_paper_doi 10.1039/c6sc01224h
_journal_volume 8
_journal_year 2017
_chemical_formula_sum 'C39 H95 Er2 K N4 O2 Si8'
_chemical_formula_weight 1250.52
_chemical_name_systematic
; 
 ? 
;
_space_group_crystal_system monoclinic
_space_group_IT_number 15
_space_group_name_Hall '-C 2yc'
_space_group_name_H-M_alt 'C 1 2/c 1'
_symmetry_space_group_name_Hall '-C 2yc'
_symmetry_space_group_name_H-M 'C 1 2/c 1'
_atom_sites_solution_hydrogens geom
_audit_creation_method SHELXL-2013
_audit_update_record
;
2016-02-18 deposited with the CCDC.
2016-08-08 downloaded from the CCDC.
;
_cell_angle_alpha 90
_cell_angle_beta 107.8505(17)
_cell_angle_gamma 90
_cell_formula_units_Z 4
_cell_length_a 20.1042(7)
_cell_length_b 18.7574(6)
_cell_length_c 16.5696(6)
_cell_measurement_reflns_used 9910
_cell_measurement_temperature 200(2)
_cell_measurement_theta_max 28.38
_cell_measurement_theta_min 2.58
_cell_volume 5947.6(4)
_computing_cell_refinement 'APEX II, Bruker (2009)'
_computing_data_collection 'APEX II, Bruker (2009)'
_computing_data_reduction 'XPREP, Bruker (2009)'
_computing_molecular_graphics 'SHELXTL, Bruker (2004)'
_computing_publication_material 'SHELXTL, Bruker (2004)'
_computing_structure_refinement 'SHELXL-2013 (Sheldrick, 2013)'
_computing_structure_solution 'SHELXS-03 (Sheldrick, 2003)'
_diffrn_ambient_temperature 200(2)
_diffrn_measured_fraction_theta_full 0.981
_diffrn_measured_fraction_theta_max 0.981
_diffrn_measurement_device_type 'Bruker APEX-II CCD'
_diffrn_measurement_method '\f and \w scans'
_diffrn_radiation_type MoK\a
_diffrn_radiation_wavelength 0.71073
_diffrn_reflns_av_R_equivalents 0.0258
_diffrn_reflns_av_unetI/netI 0.0285
_diffrn_reflns_Laue_measured_fraction_full 0.981
_diffrn_reflns_Laue_measured_fraction_max 0.981
_diffrn_reflns_limit_h_max 26
_diffrn_reflns_limit_h_min -16
_diffrn_reflns_limit_k_max 25
_diffrn_reflns_limit_k_min -25
_diffrn_reflns_limit_l_max 22
_diffrn_reflns_limit_l_min -21
_diffrn_reflns_number 23004
_diffrn_reflns_point_group_measured_fraction_full 0.981
_diffrn_reflns_point_group_measured_fraction_max 0.981
_diffrn_reflns_theta_full 25.242
_diffrn_reflns_theta_max 28.381
_diffrn_reflns_theta_min 1.520
_exptl_absorpt_coefficient_mu 3.066
_exptl_absorpt_correction_T_max 0.7457
_exptl_absorpt_correction_T_min 0.4772
_exptl_absorpt_correction_type multi-scan
_exptl_absorpt_process_details 'SADABS, Bruker (2003)'
_exptl_crystal_colour purple
_exptl_crystal_density_diffrn 1.397
_exptl_crystal_density_meas ?
_exptl_crystal_description block
_exptl_crystal_F_000 2560
_exptl_crystal_size_max 0.677
_exptl_crystal_size_mid 0.530
_exptl_crystal_size_min 0.200
_refine_diff_density_max 1.380
_refine_diff_density_min -2.107
_refine_diff_density_rms 0.172
_refine_ls_extinction_method none
_refine_ls_goodness_of_fit_ref 1.071
_refine_ls_hydrogen_treatment constr
_refine_ls_matrix_type full
_refine_ls_number_parameters 286
_refine_ls_number_reflns 7321
_refine_ls_number_restraints 657
_refine_ls_restrained_S_all 1.041
_refine_ls_R_factor_all 0.0438
_refine_ls_R_factor_gt 0.0384
_refine_ls_shift/su_max 0.001
_refine_ls_shift/su_mean 0.000
_refine_ls_structure_factor_coef Fsqd
_refine_ls_weighting_details 'w=1/[\s^2^(Fo^2^)+(0.0827P)^2^+27.3690P] where P=(Fo^2^+2Fc^2^)/3'
_refine_ls_weighting_scheme calc
_refine_ls_wR_factor_gt 0.1251
_refine_ls_wR_factor_ref 0.1325
_reflns_Friedel_coverage 0.000
_reflns_number_gt 6576
_reflns_number_total 7321
_reflns_threshold_expression 'I > 2\s(I)'
_cod_data_source_file c6sc01224h2.cif
_cod_data_source_block mm422
_cod_depositor_comments
;
The following automatic conversions were performed:

'_exptl_crystal_density_meas' value 'n/a' was changed to '?' - the
value is perceived as not measured.

Automatic conversion script
Id: cif_fix_values 4268 2015-11-12 08:31:59Z antanas 

 Adding full bibliography for 1543854--1543857.cif.

 Adding full bibliography for 1543854--1543857.cif.
;
_cod_database_code 1543857
_shelx_space_group_comment
; 
The symmetry employed for this shelxl refinement is uniquely defined 
by the following loop, which should always be used as a source of 
symmetry information in preference to the above space-group names. 
They are only intended as comments. 
;
_shelx_estimated_absorpt_t_min 0.231
_shelx_estimated_absorpt_t_max 0.579
_shelxl_version_number 2013-4

loop_
_space_group_symop_operation_xyz
'x, y, z'
'-x, y, -z+1/2'
'x+1/2, y+1/2, z'
'-x+1/2, y+1/2, -z+1/2'
'-x, -y, -z'
'x, -y, z-1/2'
'-x+1/2, -y+1/2, -z'
'x+1/2, -y+1/2, z-1/2'

loop_
_atom_site_label
_atom_site_type_symbol
_atom_site_fract_x
_atom_site_fract_y
_atom_site_fract_z
_atom_site_U_iso_or_equiv
_atom_site_adp_type
_atom_site_occupancy
_atom_site_site_symmetry_order
_atom_site_calc_flag
_atom_site_refinement_flags_posn
_atom_site_refinement_flags_adp
_atom_site_refinement_flags_occupancy
_atom_site_disorder_assembly
_atom_site_disorder_group
Er1 Er 0.5000 0.28621(2) 0.2500 0.02486(9) Uani 1 2 d S TU P A .
Er2 Er 0.5000 0.49787(2) 0.2500 0.02297(9) Uani 1 2 d S TU P . .
K1 K 0.5000 0.07739(7) 0.2500 0.0410(3) Uani 1 2 d S TU P A .
Si1 Si 0.41306(7) 0.18800(7) 0.07984(8) 0.0343(3) Uani 1 1 d . U . . .
Si2 Si 0.56302(7) 0.19393(7) 0.09638(9) 0.0340(3) Uani 1 1 d . U . . .
Si3 Si 0.61326(8) 0.61633(7) 0.23005(9) 0.0366(3) Uani 1 1 d . U . . .
Si4 Si 0.65568(7) 0.56301(7) 0.40593(9) 0.0344(3) Uani 1 1 d . U . . .
O1 O 0.5917(3) -0.0304(2) 0.2845(3) 0.0620(12) Uani 1 1 d . U . . .
N1 N 0.4963(2) 0.20846(18) 0.1398(2) 0.0274(7) Uani 1 1 d . U . . .
N2 N 0.59579(19) 0.56619(18) 0.3066(2) 0.0276(7) Uani 1 1 d . U . . .
C1 C 0.4864(8) 0.3932(5) 0.1475(6) 0.0280(19) Uani 0.5 1 d D U P A -1
H1A H 0.4770 0.3990 0.0881 0.034 Uiso 0.5 1 calc R U P A -1
C2 C 0.4269(6) 0.3875(5) 0.1758(8) 0.0286(19) Uani 0.5 1 d D U P A -1
H2A H 0.3834 0.3824 0.1327 0.034 Uiso 0.5 1 calc R U P A -1
C3 C 0.4239(6) 0.3885(5) 0.2597(10) 0.0278(18) Uani 0.5 1 d D U P A -1
H3A H 0.3785 0.3849 0.2657 0.033 Uiso 0.5 1 calc R U P A -1
C4 C 0.4800(8) 0.3942(5) 0.3364(8) 0.0288(19) Uani 0.5 1 d D U P A -1
H4A H 0.4669 0.4008 0.3864 0.035 Uiso 0.5 1 calc R U P A -1
C5 C 0.5534(7) 0.3913(4) 0.3482(7) 0.0298(19) Uani 0.5 1 d D U P A -1
H5A H 0.5829 0.3928 0.4053 0.036 Uiso 0.5 1 calc R U P A -1
C6 C 0.5876(5) 0.3864(5) 0.2849(9) 0.0293(18) Uani 0.5 1 d D U P A -1
H6A H 0.6366 0.3787 0.3049 0.035 Uiso 0.5 1 calc R U P A -1
C7 C 0.5575(7) 0.3914(5) 0.1954(9) 0.0305(18) Uani 0.5 1 d D U P A -1
H7A H 0.5897 0.3940 0.1639 0.037 Uiso 0.5 1 calc R U P A -1
C8 C 0.3540(3) 0.1902(4) 0.1483(4) 0.0516(14) Uani 1 1 d . U . . .
H8A H 0.3114 0.1631 0.1209 0.077 Uiso 1 1 calc R U . . .
H8B H 0.3417 0.2397 0.1563 0.077 Uiso 1 1 calc R U . . .
H8C H 0.3781 0.1689 0.2036 0.077 Uiso 1 1 calc R U . . .
C9 C 0.3705(3) 0.2492(3) -0.0106(4) 0.0511(13) Uani 1 1 d . U . . .
H9A H 0.3452 0.2210 -0.0603 0.077 Uiso 1 1 calc R U . . .
H9B H 0.4064 0.2779 -0.0242 0.077 Uiso 1 1 calc R U . . .
H9C H 0.3378 0.2808 0.0054 0.077 Uiso 1 1 calc R U . . .
C10 C 0.4062(4) 0.0955(3) 0.0331(4) 0.0559(15) Uani 1 1 d . U . . .
H10A H 0.3698 0.0950 -0.0221 0.084 Uiso 1 1 calc R U . A .
H10B H 0.3940 0.0616 0.0713 0.084 Uiso 1 1 calc R U . . .
H10C H 0.4511 0.0820 0.0258 0.084 Uiso 1 1 calc R U . . .
C11 C 0.5374(4) 0.2099(4) -0.0216(4) 0.0559(15) Uani 1 1 d . U . . .
H11A H 0.5203 0.2588 -0.0341 0.084 Uiso 1 1 calc R U . . .
H11B H 0.5005 0.1763 -0.0508 0.084 Uiso 1 1 calc R U . . .
H11C H 0.5782 0.2027 -0.0413 0.084 Uiso 1 1 calc R U . . .
C12 C 0.6413(3) 0.2511(3) 0.1389(4) 0.0477(12) Uani 1 1 d . U . . .
H12A H 0.6589 0.2460 0.2007 0.072 Uiso 1 1 calc R U . . .
H12B H 0.6287 0.3010 0.1243 0.072 Uiso 1 1 calc R U . . .
H12C H 0.6776 0.2365 0.1141 0.072 Uiso 1 1 calc R U . . .
C13 C 0.5958(4) 0.0993(3) 0.1134(4) 0.0517(14) Uani 1 1 d . U . . .
H13A H 0.6101 0.0882 0.1742 0.077 Uiso 1 1 calc R U . A .
H13B H 0.6358 0.0938 0.0920 0.077 Uiso 1 1 calc R U . . .
H13C H 0.5584 0.0667 0.0830 0.077 Uiso 1 1 calc R U . . .
C14 C 0.5493(3) 0.5932(3) 0.1252(3) 0.0401(10) Uani 1 1 d . U . . .
H14A H 0.5602 0.6205 0.0804 0.060 Uiso 1 1 calc R U . . .
H14B H 0.5019 0.6049 0.1257 0.060 Uiso 1 1 calc R U . . .
H14C H 0.5522 0.5421 0.1144 0.060 Uiso 1 1 calc R U . . .
C15 C 0.6039(6) 0.7140(3) 0.2442(5) 0.083(3) Uani 1 1 d . U . . .
H15A H 0.6438 0.7390 0.2352 0.124 Uiso 1 1 calc R U . . .
H15B H 0.6025 0.7233 0.3019 0.124 Uiso 1 1 calc R U . . .
H15C H 0.5606 0.7309 0.2031 0.124 Uiso 1 1 calc R U . . .
C16 C 0.7020(4) 0.6003(5) 0.2175(6) 0.081(2) Uani 1 1 d . U . . .
H16A H 0.7241 0.6461 0.2132 0.121 Uiso 1 1 calc R U . . .
H16B H 0.6970 0.5724 0.1659 0.121 Uiso 1 1 calc R U . . .
H16C H 0.7312 0.5740 0.2668 0.121 Uiso 1 1 calc R U . . .
C17 C 0.7003(4) 0.6497(3) 0.4417(4) 0.0566(15) Uani 1 1 d . U . . .
H17A H 0.6653 0.6866 0.4396 0.085 Uiso 1 1 calc R U . . .
H17B H 0.7278 0.6631 0.4044 0.085 Uiso 1 1 calc R U . . .
H17C H 0.7314 0.6450 0.5000 0.085 Uiso 1 1 calc R U . . .
C18 C 0.7276(3) 0.4974(4) 0.4133(5) 0.0628(18) Uani 1 1 d . U . . .
H18A H 0.7499 0.5083 0.3698 0.094 Uiso 1 1 calc R U . . .
H18B H 0.7082 0.4491 0.4043 0.094 Uiso 1 1 calc R U . . .
H18C H 0.7623 0.5005 0.4695 0.094 Uiso 1 1 calc R U . . .
C19 C 0.6178(3) 0.5381(4) 0.4919(4) 0.0551(15) Uani 1 1 d . U . . .
H19A H 0.5795 0.5707 0.4909 0.083 Uiso 1 1 calc R U . . .
H19B H 0.6541 0.5414 0.5470 0.083 Uiso 1 1 calc R U . . .
H19C H 0.6000 0.4892 0.4829 0.083 Uiso 1 1 calc R U . . .
C20 C 0.5817(5) -0.0817(4) 0.2182(5) 0.0682(18) Uani 1 1 d . U . . .
H20A H 0.5517 -0.0621 0.1637 0.082 Uiso 1 1 calc R U . A .
H20B H 0.5597 -0.1255 0.2316 0.082 Uiso 1 1 calc R U . . .
C21 C 0.6527(5) -0.0969(4) 0.2140(5) 0.0690(18) Uani 1 1 d . U . . .
H21A H 0.6680 -0.0601 0.1807 0.083 Uiso 1 1 calc R U . . .
H21B H 0.6549 -0.1443 0.1887 0.083 Uiso 1 1 calc R U . . .
C22 C 0.6960(5) -0.0949(5) 0.3055(6) 0.087(3) Uani 1 1 d . U . . .
H22A H 0.7442 -0.0787 0.3118 0.104 Uiso 1 1 calc R U . . .
H22B H 0.6979 -0.1424 0.3322 0.104 Uiso 1 1 calc R U . . .
C23 C 0.6581(5) -0.0421(5) 0.3439(5) 0.086(3) Uani 1 1 d . U . . .
H23A H 0.6531 -0.0611 0.3974 0.104 Uiso 1 1 calc R U . . .
H23B H 0.6846 0.0032 0.3565 0.104 Uiso 1 1 calc R U . . .

loop_
_atom_site_aniso_label
_atom_site_aniso_U_11
_atom_site_aniso_U_22
_atom_site_aniso_U_33
_atom_site_aniso_U_23
_atom_site_aniso_U_13
_atom_site_aniso_U_12
Er1 0.02932(15) 0.01535(13) 0.02986(15) 0.000 0.00902(11) 0.000
Er2 0.02196(14) 0.01560(13) 0.03230(16) 0.000 0.00971(11) 0.000
K1 0.0556(9) 0.0223(6) 0.0395(7) 0.000 0.0064(7) 0.000
Si1 0.0348(6) 0.0329(6) 0.0322(6) 0.0026(5) 0.0056(5) -0.0084(5)
Si2 0.0391(7) 0.0278(6) 0.0387(7) -0.0027(5) 0.0173(6) 0.0021(5)
Si3 0.0400(7) 0.0356(7) 0.0371(7) 0.0004(5) 0.0163(6) -0.0170(5)
Si4 0.0269(6) 0.0355(6) 0.0383(7) 0.0013(5) 0.0063(5) -0.0047(5)
O1 0.075(3) 0.046(2) 0.054(2) -0.0069(18) 0.003(2) 0.018(2)
N1 0.0300(17) 0.0226(16) 0.0285(17) -0.0013(12) 0.0072(14) -0.0025(13)
N2 0.0267(16) 0.0224(15) 0.0364(17) 0.0013(13) 0.0135(14) -0.0030(13)
C1 0.037(5) 0.019(4) 0.024(3) -0.003(2) 0.004(4) 0.000(4)
C2 0.030(4) 0.020(4) 0.032(5) -0.003(3) 0.003(3) -0.003(3)
C3 0.025(4) 0.027(4) 0.032(4) 0.003(4) 0.008(4) -0.001(3)
C4 0.037(5) 0.018(4) 0.034(4) -0.003(3) 0.016(4) -0.002(4)
C5 0.037(5) 0.016(3) 0.036(4) -0.005(3) 0.011(3) -0.003(3)
C6 0.024(3) 0.021(4) 0.039(5) -0.001(4) 0.004(4) 0.002(3)
C7 0.033(5) 0.025(4) 0.037(5) -0.002(3) 0.015(4) -0.002(3)
C8 0.037(3) 0.069(4) 0.047(3) 0.009(3) 0.010(2) -0.009(3)
C9 0.050(3) 0.055(3) 0.040(3) 0.010(2) 0.001(2) -0.001(3)
C10 0.068(4) 0.042(3) 0.051(3) -0.008(2) 0.009(3) -0.020(3)
C11 0.065(4) 0.066(4) 0.042(3) 0.001(2) 0.024(3) 0.001(3)
C12 0.040(3) 0.047(3) 0.062(3) -0.009(2) 0.025(2) -0.003(2)
C13 0.061(4) 0.035(2) 0.064(4) -0.003(2) 0.028(3) 0.011(2)
C14 0.047(3) 0.041(2) 0.037(2) 0.001(2) 0.019(2) -0.007(2)
C15 0.153(8) 0.033(3) 0.059(4) 0.002(3) 0.027(5) -0.024(3)
C16 0.045(3) 0.135(7) 0.072(5) 0.003(4) 0.031(3) -0.026(4)
C17 0.061(4) 0.052(3) 0.052(3) -0.005(3) 0.010(3) -0.025(3)
C18 0.034(3) 0.065(4) 0.075(4) -0.009(3) -0.006(3) 0.007(2)
C19 0.057(3) 0.066(4) 0.041(3) 0.008(3) 0.012(3) -0.017(3)
C20 0.092(5) 0.043(3) 0.066(4) -0.010(3) 0.019(3) 0.001(3)
C21 0.093(5) 0.048(3) 0.071(4) -0.007(3) 0.031(4) -0.007(3)
C22 0.077(5) 0.082(5) 0.085(5) -0.024(4) 0.000(4) 0.023(4)
C23 0.083(5) 0.092(6) 0.061(4) -0.018(4) -0.012(3) 0.034(4)

loop_
_atom_type_symbol
_atom_type_description
_atom_type_scat_dispersion_real
_atom_type_scat_dispersion_imag
_atom_type_scat_source
C C 0.0033 0.0016 'International Tables Vol C Tables 4.2.6.8 and 6.1.1.4'
H H 0.0000 0.0000 'International Tables Vol C Tables 4.2.6.8 and 6.1.1.4'
N N 0.0061 0.0033 'International Tables Vol C Tables 4.2.6.8 and 6.1.1.4'
O O 0.0106 0.0060 'International Tables Vol C Tables 4.2.6.8 and 6.1.1.4'
Si Si 0.0817 0.0704 'International Tables Vol C Tables 4.2.6.8 and 6.1.1.4'
K K 0.2009 0.2494 'International Tables Vol C Tables 4.2.6.8 and 6.1.1.4'
Er Er -0.2586 4.9576 'International Tables Vol C Tables 4.2.6.8 and 6.1.1.4'

loop_
_geom_angle_atom_site_label_1
_geom_angle_atom_site_label_2
_geom_angle_atom_site_label_3
_geom_angle
_geom_angle_site_symmetry_1
_geom_angle_site_symmetry_3
N1 Er1 N1 102.12(17) 2_655 .
N1 Er1 C2 137.8(4) 2_655 .
N1 Er1 C2 102.7(3) . .
N1 Er1 C3 107.8(3) 2_655 .
N1 Er1 C3 131.5(4) . .
C2 Er1 C3 32.9(2) . .
N1 Er1 C6 115.9(3) 2_655 .
N1 Er1 C6 120.1(3) . .
C2 Er1 C6 79.0(3) . .
C3 Er1 C6 79.1(3) . .
N1 Er1 C5 94.4(3) 2_655 .
N1 Er1 C5 152.4(3) . .
C2 Er1 C5 78.2(3) . .
C3 Er1 C5 60.9(3) . .
C6 Er1 C5 32.4(2) . .
N1 Er1 C4 91.7(2) 2_655 .
N1 Er1 C4 163.1(3) . .
C2 Er1 C4 60.4(3) . .
C3 Er1 C4 32.5(2) . .
C6 Er1 C4 60.3(3) . .
C5 Er1 C4 32.2(2) . .
N1 Er1 C7 147.7(4) 2_655 .
N1 Er1 C7 96.6(3) . .
C2 Er1 C7 60.2(3) . .
C3 Er1 C7 77.5(3) . .
C6 Er1 C7 32.3(2) . .
C5 Er1 C7 59.5(3) . .
C4 Er1 C7 76.0(3) . .
N1 Er1 C1 167.2(3) 2_655 .
N1 Er1 C1 90.0(2) . .
C2 Er1 C1 32.3(2) . .
C3 Er1 C1 60.1(3) . .
C6 Er1 C1 59.9(3) . .
C5 Er1 C1 76.2(3) . .
C4 Er1 C1 75.7(3) . .
C7 Er1 C1 31.6(2) . .
N1 Er1 Si1 101.41(9) 2_655 .
N1 Er1 Si1 27.82(10) . .
C2 Er1 Si1 85.9(2) . .
C3 Er1 Si1 107.7(3) . .
C6 Er1 Si1 138.3(3) . .
C5 Er1 Si1 163.0(2) . .
C4 Er1 Si1 139.7(4) . .
C7 Er1 Si1 107.3(3) . .
C1 Er1 Si1 87.2(2) . .
N1 Er1 Si1 27.82(10) 2_655 2_655
N1 Er1 Si1 101.41(9) . 2_655
C2 Er1 Si1 155.2(3) . 2_655
C3 Er1 Si1 122.6(3) . 2_655
C6 Er1 Si1 93.9(3) . 2_655
C5 Er1 Si1 83.2(2) . 2_655
C4 Er1 Si1 95.4(3) . 2_655
C7 Er1 Si1 122.4(3) . 2_655
C1 Er1 Si1 153.6(3) . 2_655
Si1 Er1 Si1 113.79(5) . 2_655
N1 Er1 K1 51.06(9) 2_655 .
N1 Er1 K1 51.06(9) . .
C2 Er1 K1 139.9(2) . .
C3 Er1 K1 140.4(2) . .
C6 Er1 K1 138.2(2) . .
C5 Er1 K1 140.0(2) . .
C4 Er1 K1 141.7(2) . .
C7 Er1 K1 139.7(2) . .
C1 Er1 K1 140.8(2) . .
Si1 Er1 K1 56.89(2) . .
Si1 Er1 K1 56.89(2) 2_655 .
N2 Er2 N2 111.03(18) 2_655 .
N2 Er2 C4 114.1(3) 2_655 .
N2 Er2 C4 117.7(4) . .
N2 Er2 C1 104.8(3) 2_655 .
N2 Er2 C1 127.9(4) . .
C4 Er2 C1 77.4(3) . .
N2 Er2 C5 146.3(3) 2_655 .
N2 Er2 C5 92.3(3) . .
C4 Er2 C5 32.4(2) . .
C1 Er2 C5 76.4(3) . .
N2 Er2 C3 91.7(3) 2_655 .
N2 Er2 C3 149.9(3) . .
C4 Er2 C3 32.2(2) . .
C1 Er2 C3 59.2(3) . .
C5 Er2 C3 59.3(3) . .
N2 Er2 C7 134.6(4) 2_655 .
N2 Er2 C7 99.6(3) . .
C4 Er2 C7 76.8(3) . .
C1 Er2 C7 31.7(2) . .
C5 Er2 C7 59.0(3) . .
C3 Er2 C7 75.4(3) . .
N2 Er2 C2 88.2(2) 2_655 .
N2 Er2 C2 157.9(3) . .
C4 Er2 C2 59.5(3) . .
C1 Er2 C2 31.7(2) . .
C5 Er2 C2 75.5(3) . .
C3 Er2 C2 31.4(2) . .
C7 Er2 C2 58.4(3) . .
N2 Er2 C6 161.9(2) 2_655 .
N2 Er2 C6 86.2(2) . .
C4 Er2 C6 58.9(3) . .
C1 Er2 C6 58.2(3) . .
C5 Er2 C6 31.3(2) . .
C3 Er2 C6 74.4(3) . .
C7 Er2 C6 31.2(2) . .
C2 Er2 C6 73.8(3) . .
N2 Er2 Si3 95.95(9) 2_655 .
N2 Er2 Si3 29.18(10) . .
C4 Er2 Si3 145.0(4) . .
C1 Er2 Si3 113.0(3) . .
C5 Er2 Si3 114.9(3) . .
C3 Er2 Si3 170.4(2) . .
C7 Er2 Si3 95.1(2) . .
C2 Er2 Si3 142.9(3) . .
C6 Er2 Si3 96.9(2) . .
N2 Er2 Si3 29.17(10) 2_655 2_655
N2 Er2 Si3 95.95(9) . 2_655
C4 Er2 Si3 103.3(3) . 2_655
C1 Er2 Si3 130.8(3) . 2_655
C5 Er2 Si3 128.8(3) . 2_655
C3 Er2 Si3 95.1(2) . 2_655
C7 Er2 Si3 162.4(3) . 2_655
C2 Er2 Si3 106.1(3) . 2_655
C6 Er2 Si3 160.1(3) . 2_655
Si3 Er2 Si3 94.39(5) . 2_655
O1 K1 O1 81.9(2) 2_655 .
O1 K1 N1 128.70(14) 2_655 2_655
O1 K1 N1 126.31(12) . 2_655
O1 K1 N1 126.31(12) 2_655 .
O1 K1 N1 128.70(14) . .
N1 K1 N1 72.57(14) 2_655 .
O1 K1 C13 116.14(16) 2_655 .
O1 K1 C13 75.00(15) . .
N1 K1 C13 112.61(12) 2_655 .
N1 K1 C13 54.64(12) . .
O1 K1 C13 75.01(15) 2_655 2_655
O1 K1 C13 116.15(16) . 2_655
N1 K1 C13 54.64(12) 2_655 2_655
N1 K1 C13 112.61(12) . 2_655
C13 K1 C13 166.16(18) . 2_655
O1 K1 Si1 97.71(10) 2_655 .
O1 K1 Si1 139.44(11) . .
N1 K1 Si1 85.36(8) 2_655 .
N1 K1 Si1 29.16(7) . .
C13 K1 Si1 68.85(11) . .
C13 K1 Si1 102.60(12) 2_655 .
O1 K1 Si1 139.44(11) 2_655 2_655
O1 K1 Si1 97.71(10) . 2_655
N1 K1 Si1 29.16(7) 2_655 2_655
N1 K1 Si1 85.36(8) . 2_655
C13 K1 Si1 102.61(12) . 2_655
C13 K1 Si1 68.85(11) 2_655 2_655
Si1 K1 Si1 107.42(6) . 2_655
O1 K1 C20 69.55(19) 2_655 .
O1 K1 C20 21.59(16) . .
N1 K1 C20 147.73(15) 2_655 .
N1 K1 C20 121.34(15) . .
C13 K1 C20 67.65(16) . .
C13 K1 C20 125.76(17) 2_655 .
Si1 K1 C20 121.43(13) . .
Si1 K1 C20 118.76(14) 2_655 .
O1 K1 C20 21.59(16) 2_655 2_655
O1 K1 C20 69.55(19) . 2_655
N1 K1 C20 121.34(15) 2_655 2_655
N1 K1 C20 147.73(15) . 2_655
C13 K1 C20 125.76(17) . 2_655
C13 K1 C20 67.65(16) 2_655 2_655
Si1 K1 C20 118.77(14) . 2_655
Si1 K1 C20 121.43(13) 2_655 2_655
C20 K1 C20 64.2(3) . 2_655
O1 K1 C10 114.14(15) 2_655 2_655
O1 K1 C10 74.74(14) . 2_655
N1 K1 C10 53.47(12) 2_655 2_655
N1 K1 C10 116.08(13) . 2_655
C13 K1 C10 115.43(18) . 2_655
C13 K1 C10 63.09(17) 2_655 2_655
Si1 K1 C10 137.88(11) . 2_655
Si1 K1 C10 31.13(10) 2_655 2_655
C20 K1 C10 96.07(16) . 2_655
C20 K1 C10 93.31(17) 2_655 2_655
O1 K1 C10 74.74(14) 2_655 .
O1 K1 C10 114.14(15) . .
N1 K1 C10 116.08(13) 2_655 .
N1 K1 C10 53.47(12) . .
C13 K1 C10 63.09(17) . .
C13 K1 C10 115.43(18) 2_655 .
Si1 K1 C10 31.13(10) . .
Si1 K1 C10 137.88(11) 2_655 .
C20 K1 C10 93.31(17) . .
C20 K1 C10 96.08(16) 2_655 .
C10 K1 C10 168.9(2) 2_655 .
N1 Si1 C9 116.9(2) . .
N1 Si1 C8 109.4(2) . .
C9 Si1 C8 104.6(3) . .
N1 Si1 C10 112.4(3) . .
C9 Si1 C10 106.1(3) . .
C8 Si1 C10 106.7(3) . .
N1 Si1 Er1 39.36(12) . .
C9 Si1 Er1 109.0(2) . .
C8 Si1 Er1 75.2(2) . .
C10 Si1 Er1 143.0(2) . .
N1 Si1 K1 60.47(12) . .
C9 Si1 K1 177.3(2) . .
C8 Si1 K1 77.2(2) . .
C10 Si1 K1 75.0(2) . .
Er1 Si1 K1 69.39(3) . .
N1 Si2 C12 115.3(2) . .
N1 Si2 C13 111.5(2) . .
C12 Si2 C13 105.7(3) . .
N1 Si2 C11 114.0(3) . .
C12 Si2 C11 103.4(3) . .
C13 Si2 C11 106.0(3) . .
N1 Si2 K1 50.18(12) . .
C12 Si2 K1 119.3(2) . .
C13 Si2 K1 62.4(2) . .
C11 Si2 K1 137.2(2) . .
N2 Si3 C15 113.4(3) . .
N2 Si3 C14 109.0(2) . .
C15 Si3 C14 106.2(3) . .
N2 Si3 C16 114.4(3) . .
C15 Si3 C16 107.8(5) . .
C14 Si3 C16 105.4(3) . .
N2 Si3 Er2 40.46(13) . .
C15 Si3 Er2 123.7(3) . .
C14 Si3 Er2 68.54(15) . .
C16 Si3 Er2 128.0(3) . .
N2 Si4 C17 113.7(3) . .
N2 Si4 C19 114.2(2) . .
C17 Si4 C19 104.2(3) . .
N2 Si4 C18 112.7(3) . .
C17 Si4 C18 105.4(3) . .
C19 Si4 C18 105.8(4) . .
C23 O1 C20 108.1(6) . .
C23 O1 K1 135.1(4) . .
C20 O1 K1 114.8(4) . .
Si1 N1 Si2 118.1(2) . .
Si1 N1 Er1 112.82(19) . .
Si2 N1 Er1 125.85(19) . .
Si1 N1 K1 90.37(14) . .
Si2 N1 K1 104.06(16) . .
Er1 N1 K1 92.65(12) . .
Si3 N2 Si4 119.3(2) . .
Si3 N2 Er2 110.36(19) . .
Si4 N2 Er2 129.45(19) . .
C7 C1 C2 128.8(10) . .
C7 C1 Er2 76.1(6) . .
C2 C1 Er2 76.5(5) . .
C7 C1 Er1 74.1(6) . .
C2 C1 Er1 69.8(5) . .
Er2 C1 Er1 101.0(3) . .
C3 C2 C1 128.5(9) . .
C3 C2 Er1 73.7(5) . .
C1 C2 Er1 77.9(6) . .
C3 C2 Er2 73.4(5) . .
C1 C2 Er2 71.7(5) . .
Er1 C2 Er2 102.2(3) . .
C2 C3 C4 128.4(9) . .
C2 C3 Er1 73.4(5) . .
C4 C3 Er1 77.3(5) . .
C2 C3 Er2 75.2(5) . .
C4 C3 Er2 71.0(5) . .
Er1 C3 Er2 102.7(3) . .
C3 C4 C5 128.5(9) . .
C3 C4 Er2 76.8(5) . .
C5 C4 Er2 76.6(6) . .
C3 C4 Er1 70.2(5) . .
C5 C4 Er1 73.5(5) . .
Er2 C4 Er1 102.2(3) . .
C6 C5 C4 127.9(10) . .
C6 C5 Er1 71.7(5) . .
C4 C5 Er1 74.3(5) . .
C6 C5 Er2 77.8(6) . .
C4 C5 Er2 71.0(6) . .
Er1 C5 Er2 100.5(4) . .
C7 C6 C5 128.1(10) . .
C7 C6 Er1 76.5(6) . .
C5 C6 Er1 75.9(6) . .
C7 C6 Er2 71.4(5) . .
C5 C6 Er2 71.0(6) . .
Er1 C6 Er2 99.5(3) . .
C1 C7 C6 128.6(10) . .
C1 C7 Er1 74.3(6) . .
C6 C7 Er1 71.2(5) . .
C1 C7 Er2 72.3(5) . .
C6 C7 Er2 77.4(6) . .
Er1 C7 Er2 99.8(3) . .
Si1 C10 K1 73.8(2) . .
Si2 C13 K1 88.3(2) . .
O1 C20 C21 104.9(6) . .
O1 C20 K1 43.6(3) . .
C21 C20 K1 132.2(5) . .
C20 C21 C22 102.5(7) . .
C21 C22 C23 103.4(7) . .
O1 C23 C22 107.5(6) . .

loop_
_geom_bond_atom_site_label_1
_geom_bond_atom_site_label_2
_geom_bond_distance
_geom_bond_site_symmetry_2
Er1 N1 2.321(4) 2_655
Er1 N1 2.321(4) .
Er1 C2 2.485(9) .
Er1 C3 2.490(9) .
Er1 C6 2.518(9) .
Er1 C5 2.572(9) .
Er1 C4 2.582(9) .
Er1 C7 2.587(9) .
Er1 C1 2.589(10) .
Er1 Si1 3.3729(13) .
Er1 Si1 3.3730(13) 2_655
Er1 K1 3.9169(14) .
Er2 N2 2.263(4) 2_655
Er2 N2 2.264(4) .
Er2 C4 2.520(9) .
Er2 C1 2.555(9) .
Er2 C5 2.594(10) .
Er2 C3 2.594(9) .
Er2 C7 2.604(9) .
Er2 C2 2.617(9) .
Er2 C6 2.681(9) .
Er2 Si3 3.2700(12) .
Er2 Si3 3.2700(12) 2_655
K1 O1 2.676(4) 2_655
K1 O1 2.677(4) .
K1 N1 3.050(4) 2_655
K1 N1 3.050(4) .
K1 C13 3.415(6) .
K1 C13 3.415(6) 2_655
K1 Si1 3.5053(16) .
K1 Si1 3.5053(16) 2_655
K1 C20 3.522(7) .
K1 C20 3.522(7) 2_655
K1 C10 3.526(7) 2_655
K1 C10 3.526(7) .
Si1 N1 1.708(4) .
Si1 C9 1.874(6) .
Si1 C8 1.878(6) .
Si1 C10 1.887(6) .
Si2 N1 1.726(4) .
Si2 C12 1.856(6) .
Si2 C13 1.884(6) .
Si2 C11 1.887(6) .
Si3 N2 1.700(4) .
Si3 C15 1.863(7) .
Si3 C14 1.869(6) .
Si3 C16 1.884(7) .
Si4 N2 1.716(4) .
Si4 C17 1.864(6) .
Si4 C19 1.869(6) .
Si4 C18 1.874(6) .
O1 C23 1.413(9) .
O1 C20 1.427(8) .
C1 C7 1.408(10) .
C1 C2 1.415(10) .
C2 C3 1.410(10) .
C3 C4 1.421(11) .
C4 C5 1.429(11) .
C5 C6 1.423(11) .
C6 C7 1.423(11) .
C20 C21 1.478(12) .
C21 C22 1.501(12) .
C22 C23 1.504(11) .

loop_
_geom_torsion_atom_site_label_1
_geom_torsion_atom_site_label_2
_geom_torsion_atom_site_label_3
_geom_torsion_atom_site_label_4
_geom_torsion
C9 Si1 N1 Si2 -73.2(3)
C8 Si1 N1 Si2 168.2(3)
C10 Si1 N1 Si2 49.8(3)
Er1 Si1 N1 Si2 -160.8(3)
K1 Si1 N1 Si2 106.2(2)
C9 Si1 N1 Er1 87.6(3)
C8 Si1 N1 Er1 -31.0(3)
C10 Si1 N1 Er1 -149.4(2)
K1 Si1 N1 Er1 -93.03(17)
C9 Si1 N1 K1 -179.4(2)
C8 Si1 N1 K1 62.0(3)
C10 Si1 N1 K1 -56.4(3)
Er1 Si1 N1 K1 93.03(17)
C12 Si2 N1 Si1 153.8(3)
C13 Si2 N1 Si1 -85.7(3)
C11 Si2 N1 Si1 34.4(3)
K1 Si2 N1 Si1 -98.1(2)
C12 Si2 N1 Er1 -4.2(4)
C13 Si2 N1 Er1 116.3(3)
C11 Si2 N1 Er1 -123.7(3)
K1 Si2 N1 Er1 103.9(3)
C12 Si2 N1 K1 -108.1(3)
C13 Si2 N1 K1 12.4(3)
C11 Si2 N1 K1 132.5(2)
C15 Si3 N2 Si4 -74.5(4)
C14 Si3 N2 Si4 167.5(3)
C16 Si3 N2 Si4 49.8(4)
Er2 Si3 N2 Si4 170.4(3)
C15 Si3 N2 Er2 115.1(4)
C14 Si3 N2 Er2 -2.9(3)
C16 Si3 N2 Er2 -120.6(3)
C17 Si4 N2 Si3 37.7(4)
C19 Si4 N2 Si3 157.0(3)
C18 Si4 N2 Si3 -82.2(3)
C17 Si4 N2 Er2 -154.0(3)
C19 Si4 N2 Er2 -34.7(4)
C18 Si4 N2 Er2 86.1(3)
C7 C1 C2 C3 9.6(16)
Er2 C1 C2 C3 -49.8(9)
Er1 C1 C2 C3 57.6(9)
C7 C1 C2 Er1 -48.0(9)
Er2 C1 C2 Er1 -107.3(3)
C7 C1 C2 Er2 59.3(9)
Er1 C1 C2 Er2 107.3(3)
C1 C2 C3 C4 -1.2(17)
Er1 C2 C3 C4 58.1(9)
Er2 C2 C3 C4 -50.3(9)
C1 C2 C3 Er1 -59.3(9)
Er2 C2 C3 Er1 -108.4(3)
C1 C2 C3 Er2 49.1(9)
Er1 C2 C3 Er2 108.4(3)
C2 C3 C4 C5 -8.7(16)
Er1 C3 C4 C5 47.8(9)
Er2 C3 C4 C5 -60.6(9)
C2 C3 C4 Er2 51.9(9)
Er1 C3 C4 Er2 108.4(3)
C2 C3 C4 Er1 -56.5(9)
Er2 C3 C4 Er1 -108.4(3)
C3 C4 C5 C6 4.2(16)
Er2 C4 C5 C6 -56.4(9)
Er1 C4 C5 C6 50.8(9)
C3 C4 C5 Er1 -46.6(9)
Er2 C4 C5 Er1 -107.2(3)
C3 C4 C5 Er2 60.7(9)
Er1 C4 C5 Er2 107.2(3)
C4 C5 C6 C7 8.0(16)
Er1 C5 C6 C7 59.8(9)
Er2 C5 C6 C7 -45.7(9)
C4 C5 C6 Er1 -51.8(9)
Er2 C5 C6 Er1 -105.5(3)
C4 C5 C6 Er2 53.7(9)
Er1 C5 C6 Er2 105.5(3)
C2 C1 C7 C6 -2.8(16)
Er2 C1 C7 C6 56.7(9)
Er1 C1 C7 C6 -49.2(9)
C2 C1 C7 Er1 46.4(9)
Er2 C1 C7 Er1 106.0(2)
C2 C1 C7 Er2 -59.5(9)
Er1 C1 C7 Er2 -106.0(2)
C5 C6 C7 C1 -9.1(16)
Er1 C6 C7 C1 50.4(9)
Er2 C6 C7 C1 -54.7(9)
C5 C6 C7 Er1 -59.5(9)
Er2 C6 C7 Er1 -105.1(2)
C5 C6 C7 Er2 45.6(9)
Er1 C6 C7 Er2 105.1(2)
N1 Si1 C10 K1 48.6(2)
C9 Si1 C10 K1 177.5(2)
C8 Si1 C10 K1 -71.4(2)
Er1 Si1 C10 K1 16.1(4)
N1 Si2 C13 K1 -10.7(3)
C12 Si2 C13 K1 115.3(2)
C11 Si2 C13 K1 -135.4(2)
C23 O1 C20 C21 -29.8(9)
K1 O1 C20 C21 136.8(5)
C23 O1 C20 K1 -166.6(8)
O1 C20 C21 C22 37.2(8)
K1 C20 C21 C22 76.8(8)
C20 C21 C22 C23 -30.4(10)
C20 O1 C23 C22 9.8(10)
K1 O1 C23 C22 -152.8(6)
C21 C22 C23 O1 13.5(11)
